data_4038739
loop_
_publ_author_name
'Zhong, Weimao'
'Chen, Yuchan'
'Mai, Zhimao'
'Wei, Xiaoyi'
'Wang, Junfeng'
'Zeng, Qi'
'Chen, Xiayu'
'Tian, Xinpeng'
'Zhang, Weimin'
'Wang, Fazuo'
'Zhang, Si'

_publ_section_title
;
 Euroticins A and B, Two Pairs of Highly Constructed Salicylaldehyde
 Derivative Enantiomers from a Marine-Derived Fungus Eurotium sp. SCSIO
 F452
;
_journal_name_full 'The Journal of Organic Chemistry'
_journal_paper_doi 10.1021/acs.joc.0c01407
_journal_year 2020
_chemical_absolute_configuration ad
_chemical_formula_moiety 'C19 H22 O4'
_chemical_formula_sum 'C19 H22 O4'
_chemical_formula_weight 314.36
_space_group_crystal_system monoclinic
_space_group_IT_number 4
_space_group_name_Hall 'P 2yb'
_space_group_name_H-M_alt 'P 1 21 1'
_atom_sites_solution_hydrogens geom
_atom_sites_solution_primary dual
_audit_creation_date 2019-03-28
_audit_creation_method
;
Olex2 1.2
(compiled 2018.05.29 svn.r3508 for OlexSys, GUI svn.r5506)
;
_cell_angle_alpha 90
_cell_angle_beta 101.5560(10)
_cell_angle_gamma 90
_cell_formula_units_Z 2
_cell_length_a 7.76050(10)
_cell_length_b 9.65960(10)
_cell_length_c 11.35330(10)
_cell_measurement_reflns_used 8124
_cell_measurement_temperature 99.9(8)
_cell_measurement_theta_max 73.6310
_cell_measurement_theta_min 6.0780
_cell_volume 833.829(16)
_computing_cell_refinement 'CrysAlisPro 1.171.39.33c (Rigaku OD, 2017)'
_computing_data_collection 'CrysAlisPro 1.171.39.33c (Rigaku OD, 2017)'
_computing_data_reduction 'CrysAlisPro 1.171.39.33c (Rigaku OD, 2017)'
_computing_molecular_graphics 'Olex2 (Dolomanov et al., 2009)'
_computing_publication_material 'Olex2 (Dolomanov et al., 2009)'
_computing_structure_refinement 'ShelXL (Sheldrick, 2015)'
_computing_structure_solution 'ShelXT (Sheldrick, 2015)'
_diffrn_ambient_environment N~2~
_diffrn_ambient_temperature 99.9(8)
_diffrn_detector 'Pilatus3R 200K-A'
_diffrn_measured_fraction_theta_full 0.999
_diffrn_measured_fraction_theta_max 0.983
_diffrn_measurement_details
;
List of Runs (angles in degrees, time in seconds):

  # Type    Start    End  Width  t~exp~   \w     \q     \k     \f   Frames
--------------------------------------------------------------------------
  1  \w    -15.00  15.00   0.25    0.25    --    0.00 -38.00   0.00  120
  2  \w    -44.00  29.00   0.25    0.25    --    0.00 -77.00  60.00  292
  3  \w    -25.00  16.00   0.25    0.25    --    0.00 -82.00-180.00  164
  4  \w    -26.00  26.00   0.25    0.25    --    0.00 -82.00 -60.00  208
  5  \w    -87.00 -61.00   0.25    0.25    --    0.00 -38.00 -30.00  104
  6  \w    -18.00   8.00   0.25    0.25    --    0.00 -82.00 150.00  104
  7  \w    158.00 183.00   0.25    1.00    --   95.20  45.00   0.00  100
  8  \w     79.00 153.00   0.25    1.00    --   95.20  45.00   0.00  296
  9  \w     73.00 127.00   0.25    1.00    --   95.20  55.00  63.09  216
 10  \w     79.00 163.00   0.25    1.00    --   95.20  45.00 120.00  336
 11  \w     73.00  99.00   0.25    1.00    --   95.20  61.00  30.00  104
 12  \w    132.00 157.00   0.25    1.00    --   95.20  61.00  30.00  100
 13  \w      7.00 123.00   0.25    1.00    --   95.20 -82.00 -30.00  464
 14  \w     74.00 100.00   0.25    1.00    --   95.20  61.00 120.00  104
 15  \w     75.00 163.00   0.25    1.00    --   95.20  53.00  85.49  352
 16  \w     73.00  99.00   0.25    1.00    --   95.20  61.00  90.00  104
 17  \w      6.00 112.00   0.25    1.00    --   95.20 -30.00 -30.00  424
 18  \w      6.00 115.00   0.25    1.00    --   95.20 -15.00 -30.00  436
 19  \w     74.00 107.00   0.25    1.00    --   95.20  61.00 -30.00  132
 20  \w     77.00 102.00   0.25    1.00    --   95.20  45.00  60.00  100
 21  \w     18.00  94.00   0.25    1.00    --   95.20 -61.00 -30.00  304
 22  \w     73.00  98.00   0.25    1.00    --   95.20  61.00  60.00  100
 23  \w    156.00 181.00   0.25    1.00    --   95.20  82.00-150.00  100
 24  \w     73.00  99.00   0.25    1.00    --   95.20  57.00  -2.96  104
 25  \w    129.00 154.00   0.25    1.00    --   95.20  63.00   6.05  100
 26  \w     84.00 162.00   0.25    1.00    --   95.20  30.00  60.00  312
 27  \w     77.00 103.00   0.25    1.00    --   95.20  45.00  30.00  104
 28  \w     73.00  98.00   0.25    1.00    --   95.20  61.00   0.00  100
 29  \w     71.00  97.00   0.25    1.00    --   95.20  63.00   6.05  104
;
_diffrn_measurement_device 'four-circle diffractometer'
_diffrn_measurement_device_type 'XtaLAB Pro: Kappa single'
_diffrn_measurement_method '\w scans'
_diffrn_orient_matrix_type 'CrysAlisPro convention (1999,Acta A55,543-557)'
_diffrn_orient_matrix_UB_11 -0.1802277000
_diffrn_orient_matrix_UB_12 -0.0299454000
_diffrn_orient_matrix_UB_13 -0.0811965000
_diffrn_orient_matrix_UB_21 0.0906373000
_diffrn_orient_matrix_UB_22 -0.0282521000
_diffrn_orient_matrix_UB_23 -0.1065032000
_diffrn_orient_matrix_UB_31 0.0183224000
_diffrn_orient_matrix_UB_32 -0.1541569000
_diffrn_orient_matrix_UB_33 0.0352289000
_diffrn_radiation_monochromator graphite
_diffrn_radiation_probe x-ray
_diffrn_radiation_type CuK\a
_diffrn_radiation_wavelength 1.54184
_diffrn_reflns_av_R_equivalents 0.0271
_diffrn_reflns_av_unetI/netI 0.0246
_diffrn_reflns_Laue_measured_fraction_full 0.999
_diffrn_reflns_Laue_measured_fraction_max 0.983
_diffrn_reflns_limit_h_max 9
_diffrn_reflns_limit_h_min -9
_diffrn_reflns_limit_k_max 11
_diffrn_reflns_limit_k_min -11
_diffrn_reflns_limit_l_max 14
_diffrn_reflns_limit_l_min -13
_diffrn_reflns_number 9127
_diffrn_reflns_point_group_measured_fraction_full 0.956
_diffrn_reflns_point_group_measured_fraction_max 0.926
_diffrn_reflns_theta_full 67.684
_diffrn_reflns_theta_max 73.789
_diffrn_reflns_theta_min 3.974
_diffrn_source 'Rotating-anode X-ray tube'
_diffrn_source_type 'MicroMax 007 (Cu) X-ray Source'
_exptl_absorpt_coefficient_mu 0.705
_exptl_absorpt_correction_T_max 1.00000
_exptl_absorpt_correction_T_min 0.76269
_exptl_absorpt_correction_type multi-scan
_exptl_absorpt_process_details
;
CrysAlisPro 1.171.39.33c (Rigaku Oxford Diffraction, 2017)
Empirical absorption correction using spherical harmonics,
 implemented in SCALE3 ABSPACK scaling algorithm.
;
_exptl_crystal_colour 'clear light colourless'
_exptl_crystal_colour_lustre clear
_exptl_crystal_colour_modifier light
_exptl_crystal_colour_primary colourless
_exptl_crystal_density_diffrn 1.252
_exptl_crystal_description block
_exptl_crystal_F_000 336
_exptl_crystal_size_max 0.18
_exptl_crystal_size_mid 0.15
_exptl_crystal_size_min 0.1
_refine_diff_density_max 0.204
_refine_diff_density_min -0.169
_refine_diff_density_rms 0.036
_refine_ls_abs_structure_details
;
 Flack x determined using 1326 quotients [(I+)-(I-)]/[(I+)+(I-)]
 (Parsons, Flack and Wagner, Acta Cryst. B69 (2013) 249-259).
;
_refine_ls_abs_structure_Flack -0.06(6)
_refine_ls_extinction_method none
_refine_ls_goodness_of_fit_ref 1.050
_refine_ls_hydrogen_treatment constr
_refine_ls_matrix_type full
_refine_ls_number_parameters 212
_refine_ls_number_reflns 3136
_refine_ls_number_restraints 1
_refine_ls_restrained_S_all 1.050
_refine_ls_R_factor_all 0.0292
_refine_ls_R_factor_gt 0.0289
_refine_ls_shift/su_max 0.000
_refine_ls_shift/su_mean 0.000
_refine_ls_structure_factor_coef Fsqd
_refine_ls_weighting_details 'w=1/[\s^2^(Fo^2^)+(0.0426P)^2^+0.1312P] where P=(Fo^2^+2Fc^2^)/3'
_refine_ls_weighting_scheme calc
_refine_ls_wR_factor_gt 0.0766
_refine_ls_wR_factor_ref 0.0768
_reflns_Friedel_coverage 0.773
_reflns_Friedel_fraction_full 0.908
_reflns_Friedel_fraction_max 0.861
_reflns_number_gt 3094
_reflns_number_total 3136
_reflns_threshold_expression 'I > 2\s(I)'
_cod_data_source_file jo0c01407_si_002.cif
_cod_data_source_block zhongweimao_wf452-66a-1_collect
_cod_database_code 4038739
_shelx_shelxl_version_number 2014/7
_chemical_oxdiff_formula 'C24 H24 O24 '
_shelx_space_group_comment
;
The symmetry employed for this shelxl refinement is uniquely defined
by the following loop, which should always be used as a source of
symmetry information in preference to the above space-group names.
They are only intended as comments.
;
_shelx_estimated_absorpt_t_max 0.933
_shelx_estimated_absorpt_t_min 0.884
_reflns_odcompleteness_completeness 99.94
_reflns_odcompleteness_iscentric 1
_reflns_odcompleteness_theta 66.97
_olex2_refinement_description
;
1. Fixed Uiso
 At 1.2 times of:
  All C(H) groups, All C(H,H) groups
 At 1.5 times of:
  All C(H,H,H) groups, All O(H) groups
2.a Ternary CH refined with riding coordinates:
 C7(H7), C1"(H1"), C5"(H5"), C6"(H6"), C2"(H2")
2.b Secondary CH2 refined with riding coordinates:
 C4"(H4"A,H4"B), C3"(H3"A,H3"B)
2.c Aromatic/amide H refined with riding coordinates:
 C4(H4), C1'(H1'), C2'(H2')
2.d Idealised Me refined as rotating group:
 C7"(H7"A,H7"B,H7"C), C4'(H4'A,H4'B,H4'C), C5'(H5'A,H5'B,H5'C)
2.e Idealised tetrahedral OH refined as rotating group:
 O2(H2)
;
_olex2_submission_special_instructions 'No special instructions were received'
_oxdiff_exptl_absorpt_empirical_details
;
Empirical correction (ABSPACK) includes:
- Absorption correction using spherical harmonics
- Frame scaling
;
_oxdiff_exptl_absorpt_empirical_full_max 3.288
_oxdiff_exptl_absorpt_empirical_full_min 0.597

loop_
_space_group_symop_operation_xyz
'x, y, z'
'-x, y+1/2, -z'

loop_
_atom_site_label
_atom_site_type_symbol
_atom_site_fract_x
_atom_site_fract_y
_atom_site_fract_z
_atom_site_U_iso_or_equiv
_atom_site_adp_type
_atom_site_occupancy
_atom_site_site_symmetry_order
_atom_site_calc_flag
_atom_site_refinement_flags_posn
_atom_site_refinement_flags_adp
_atom_site_refinement_flags_occupancy
_atom_site_disorder_assembly
_atom_site_disorder_group
O1 O 0.72411(16) 0.29527(14) 0.36210(11) 0.0265(3) Uani 1 1 d . . . . .
O4 O 0.84236(15) 0.53349(14) 0.14194(10) 0.0253(3) Uani 1 1 d . . . . .
O2 O 0.17237(15) 0.62701(14) 0.14255(11) 0.0267(3) Uani 1 1 d . . . . .
H2 H 0.0767 0.5911 0.1429 0.040 Uiso 1 1 calc GR . . . .
O3 O 0.81500(15) 0.69367(14) 0.29327(11) 0.0268(3) Uani 1 1 d . . . . .
C1 C 0.6146(2) 0.50086(19) 0.25949(15) 0.0230(4) Uani 1 1 d . . . . .
C2 C 0.5846(2) 0.37933(19) 0.31609(14) 0.0230(4) Uani 1 1 d . . . . .
C7 C 0.7952(2) 0.5536(2) 0.25704(15) 0.0238(4) Uani 1 1 d . . . . .
H7 H 0.8780 0.4995 0.3158 0.029 Uiso 1 1 calc R . . . .
C5 C 0.3030(2) 0.5442(2) 0.20241(14) 0.0224(3) Uani 1 1 d . . . . .
C3 C 0.4112(2) 0.33950(19) 0.31931(14) 0.0241(4) Uani 1 1 d . . . . .
C6 C 0.4757(2) 0.58473(19) 0.20330(15) 0.0228(4) Uani 1 1 d . . . . .
C1" C 0.5305(2) 0.7165(2) 0.15201(16) 0.0240(4) Uani 1 1 d . . . . .
H1" H 0.4286 0.7781 0.1311 0.029 Uiso 1 1 calc R . . . .
C5" C 0.6194(2) 0.6995(2) 0.04057(15) 0.0259(4) Uani 1 1 d . . . . .
H5" H 0.5299 0.7118 -0.0329 0.031 Uiso 1 1 calc R . . . .
C3' C 0.7121(2) 0.2168(2) 0.46999(16) 0.0267(4) Uani 1 1 d . . . . .
C4 C 0.2727(2) 0.4222(2) 0.26125(15) 0.0243(4) Uani 1 1 d . . . . .
H4 H 0.1576 0.3956 0.2617 0.029 Uiso 1 1 calc R . . . .
C6" C 0.7056(2) 0.5579(2) 0.03667(15) 0.0253(4) Uani 1 1 d . . . . .
H6" H 0.6148 0.4868 0.0344 0.030 Uiso 1 1 calc R . . . .
C1' C 0.3896(2) 0.2150(2) 0.38794(17) 0.0291(4) Uani 1 1 d . . . . .
H1' H 0.2788 0.1758 0.3823 0.035 Uiso 1 1 calc R . . . .
C2' C 0.5290(3) 0.1577(2) 0.45848(17) 0.0300(4) Uani 1 1 d . . . . .
H2' H 0.5133 0.0788 0.5021 0.036 Uiso 1 1 calc R . . . .
C7" C 0.7909(2) 0.5367(2) -0.07159(16) 0.0318(4) Uani 1 1 d . . . . .
H7"A H 0.8827 0.6038 -0.0698 0.048 Uiso 1 1 calc GR . . . .
H7"B H 0.7041 0.5478 -0.1441 0.048 Uiso 1 1 calc GR . . . .
H7"C H 0.8398 0.4452 -0.0691 0.048 Uiso 1 1 calc GR . . . .
C4" C 0.7527(2) 0.8213(2) 0.05143(17) 0.0304(4) Uani 1 1 d . . . . .
H4"A H 0.8703 0.7865 0.0527 0.036 Uiso 1 1 calc R . . . .
H4"B H 0.7206 0.8839 -0.0162 0.036 Uiso 1 1 calc R . . . .
C4' C 0.7568(3) 0.3134(2) 0.57848(17) 0.0311(4) Uani 1 1 d . . . . .
H4'A H 0.8714 0.3527 0.5820 0.047 Uiso 1 1 calc GR . . . .
H4'B H 0.7561 0.2619 0.6507 0.047 Uiso 1 1 calc GR . . . .
H4'C H 0.6711 0.3862 0.5709 0.047 Uiso 1 1 calc GR . . . .
C2" C 0.6736(2) 0.7881(2) 0.24357(17) 0.0271(4) Uani 1 1 d . . . . .
H2" H 0.6242 0.8314 0.3075 0.032 Uiso 1 1 calc R . . . .
C5' C 0.8481(3) 0.1027(2) 0.47454(18) 0.0315(4) Uani 1 1 d . . . . .
H5'A H 0.8220 0.0496 0.4017 0.047 Uiso 1 1 calc GR . . . .
H5'B H 0.8453 0.0434 0.5420 0.047 Uiso 1 1 calc GR . . . .
H5'C H 0.9629 0.1431 0.4828 0.047 Uiso 1 1 calc GR . . . .
C3" C 0.7461(3) 0.8966(2) 0.16933(18) 0.0315(4) Uani 1 1 d . . . . .
H3"A H 0.8625 0.9265 0.2093 0.038 Uiso 1 1 calc R . . . .
H3"B H 0.6693 0.9766 0.1550 0.038 Uiso 1 1 calc R . . . .

loop_
_atom_site_aniso_label
_atom_site_aniso_U_11
_atom_site_aniso_U_22
_atom_site_aniso_U_33
_atom_site_aniso_U_23
_atom_site_aniso_U_13
_atom_site_aniso_U_12
O1 0.0207(6) 0.0317(7) 0.0273(6) 0.0079(5) 0.0053(5) 0.0031(5)
O4 0.0170(5) 0.0339(7) 0.0255(6) 0.0032(5) 0.0055(4) 0.0006(5)
O2 0.0150(5) 0.0326(7) 0.0320(6) 0.0038(5) 0.0036(5) 0.0010(5)
O3 0.0201(6) 0.0301(7) 0.0286(6) 0.0006(5) 0.0006(5) -0.0030(5)
C1 0.0185(8) 0.0292(10) 0.0215(8) -0.0003(6) 0.0043(6) -0.0005(6)
C2 0.0193(8) 0.0293(10) 0.0200(7) 0.0010(7) 0.0034(6) 0.0011(7)
C7 0.0186(8) 0.0292(10) 0.0234(8) 0.0033(7) 0.0038(6) -0.0005(7)
C5 0.0168(7) 0.0293(9) 0.0212(7) -0.0008(7) 0.0042(6) 0.0016(7)
C3 0.0209(8) 0.0290(10) 0.0230(8) -0.0014(7) 0.0060(6) -0.0034(7)
C6 0.0181(8) 0.0288(10) 0.0221(8) -0.0008(6) 0.0053(6) -0.0011(6)
C1" 0.0172(7) 0.0271(10) 0.0275(8) 0.0033(7) 0.0037(6) 0.0003(7)
C5" 0.0194(8) 0.0337(10) 0.0238(8) 0.0053(7) 0.0026(6) -0.0010(7)
C3' 0.0248(8) 0.0281(10) 0.0264(8) 0.0063(7) 0.0034(7) 0.0009(7)
C4 0.0185(8) 0.0319(10) 0.0229(8) -0.0018(7) 0.0055(6) -0.0042(7)
C6" 0.0182(8) 0.0336(10) 0.0237(8) 0.0019(7) 0.0031(6) -0.0017(7)
C1' 0.0256(9) 0.0315(11) 0.0308(9) 0.0026(8) 0.0072(7) -0.0058(8)
C2' 0.0299(9) 0.0292(10) 0.0310(9) 0.0066(7) 0.0064(7) -0.0045(7)
C7" 0.0269(9) 0.0413(11) 0.0283(9) 0.0017(8) 0.0078(7) 0.0001(8)
C4" 0.0257(9) 0.0330(11) 0.0332(9) 0.0088(8) 0.0078(7) -0.0021(7)
C4' 0.0318(10) 0.0313(11) 0.0295(9) 0.0029(8) 0.0051(7) 0.0014(8)
C2" 0.0213(9) 0.0294(10) 0.0305(9) -0.0003(7) 0.0052(7) -0.0012(7)
C5' 0.0298(9) 0.0303(11) 0.0334(9) 0.0057(8) 0.0039(7) 0.0039(8)
C3" 0.0260(9) 0.0308(11) 0.0379(10) 0.0033(8) 0.0068(8) -0.0037(7)

loop_
_atom_type_symbol
_atom_type_description
_atom_type_scat_dispersion_real
_atom_type_scat_dispersion_imag
_atom_type_scat_source
C C 0.0181 0.0091 'International Tables Vol C Tables 4.2.6.8 and 6.1.1.4'
H H 0.0000 0.0000 'International Tables Vol C Tables 4.2.6.8 and 6.1.1.4'
O O 0.0492 0.0322 'International Tables Vol C Tables 4.2.6.8 and 6.1.1.4'

loop_
_geom_angle_atom_site_label_1
_geom_angle_atom_site_label_2
_geom_angle_atom_site_label_3
_geom_angle
_geom_angle_site_symmetry_1
_geom_angle_site_symmetry_3
_geom_angle_publ_flag
C2 O1 C3' 116.71(13) . . ?
C7 O4 C6" 116.69(12) . . ?
C5 O2 H2 109.5 . . ?
C7 O3 C2" 117.30(13) . . ?
C2 C1 C7 122.94(16) . . ?
C2 C1 C6 121.33(15) . . ?
C6 C1 C7 115.71(16) . . ?
O1 C2 C1 119.19(15) . . ?
O1 C2 C3 120.97(16) . . ?
C1 C2 C3 119.72(16) . . ?
O4 C7 C1 112.35(14) . . ?
O4 C7 H7 107.1 . . ?
O3 C7 O4 111.16(14) . . ?
O3 C7 C1 111.60(15) . . ?
O3 C7 H7 107.1 . . ?
C1 C7 H7 107.1 . . ?
O2 C5 C6 117.21(16) . . ?
O2 C5 C4 123.65(15) . . ?
C6 C5 C4 119.14(16) . . ?
C2 C3 C1' 116.85(16) . . ?
C4 C3 C2 118.81(16) . . ?
C4 C3 C1' 124.31(15) . . ?
C1 C6 C1" 114.71(15) . . ?
C5 C6 C1 119.55(16) . . ?
C5 C6 C1" 125.70(16) . . ?
C6 C1" H1" 109.4 . . ?
C6 C1" C5" 115.49(15) . . ?
C6 C1" C2" 110.17(14) . . ?
C5" C1" H1" 109.4 . . ?
C2" C1" H1" 109.4 . . ?
C2" C1" C5" 102.70(13) . . ?
C1" C5" H5" 108.9 . . ?
C6" C5" C1" 112.56(14) . . ?
C6" C5" H5" 108.9 . . ?
C6" C5" C4" 113.06(14) . . ?
C4" C5" C1" 104.48(14) . . ?
C4" C5" H5" 108.9 . . ?
O1 C3' C2' 109.90(14) . . ?
O1 C3' C4' 108.50(16) . . ?
O1 C3' C5' 104.16(14) . . ?
C2' C3' C4' 110.95(16) . . ?
C2' C3' C5' 111.29(17) . . ?
C5' C3' C4' 111.79(15) . . ?
C5 C4 H4 119.3 . . ?
C3 C4 C5 121.41(15) . . ?
C3 C4 H4 119.3 . . ?
O4 C6" C5" 111.96(14) . . ?
O4 C6" H6" 108.2 . . ?
O4 C6" C7" 106.18(13) . . ?
C5" C6" H6" 108.2 . . ?
C7" C6" C5" 114.05(16) . . ?
C7" C6" H6" 108.2 . . ?
C3 C1' H1' 120.1 . . ?
C2' C1' C3 119.80(17) . . ?
C2' C1' H1' 120.1 . . ?
C3' C2' H2' 119.0 . . ?
C1' C2' C3' 122.09(17) . . ?
C1' C2' H2' 119.0 . . ?
C6" C7" H7"A 109.5 . . ?
C6" C7" H7"B 109.5 . . ?
C6" C7" H7"C 109.5 . . ?
H7"A C7" H7"B 109.5 . . ?
H7"A C7" H7"C 109.5 . . ?
H7"B C7" H7"C 109.5 . . ?
C5" C4" H4"A 110.3 . . ?
C5" C4" H4"B 110.3 . . ?
H4"A C4" H4"B 108.6 . . ?
C3" C4" C5" 106.88(15) . . ?
C3" C4" H4"A 110.3 . . ?
C3" C4" H4"B 110.3 . . ?
C3' C4' H4'A 109.5 . . ?
C3' C4' H4'B 109.5 . . ?
C3' C4' H4'C 109.5 . . ?
H4'A C4' H4'B 109.5 . . ?
H4'A C4' H4'C 109.5 . . ?
H4'B C4' H4'C 109.5 . . ?
O3 C2" C1" 111.76(15) . . ?
O3 C2" H2" 111.0 . . ?
O3 C2" C3" 108.28(14) . . ?
C1" C2" H2" 111.0 . . ?
C3" C2" C1" 103.54(15) . . ?
C3" C2" H2" 111.0 . . ?
C3' C5' H5'A 109.5 . . ?
C3' C5' H5'B 109.5 . . ?
C3' C5' H5'C 109.5 . . ?
H5'A C5' H5'B 109.5 . . ?
H5'A C5' H5'C 109.5 . . ?
H5'B C5' H5'C 109.5 . . ?
C4" C3" H3"A 111.0 . . ?
C4" C3" H3"B 111.0 . . ?
C2" C3" C4" 103.71(16) . . ?
C2" C3" H3"A 111.0 . . ?
C2" C3" H3"B 111.0 . . ?
H3"A C3" H3"B 109.0 . . ?

loop_
_geom_bond_atom_site_label_1
_geom_bond_atom_site_label_2
_geom_bond_distance
_geom_bond_site_symmetry_2
_geom_bond_publ_flag
O1 C2 1.370(2) . ?
O1 C3' 1.459(2) . ?
O4 C7 1.4391(19) . ?
O4 C6" 1.450(2) . ?
O2 H2 0.8200 . ?
O2 C5 1.361(2) . ?
O3 C7 1.413(2) . ?
O3 C2" 1.451(2) . ?
C1 C2 1.380(3) . ?
C1 C7 1.497(2) . ?
C1 C6 1.396(2) . ?
C2 C3 1.407(2) . ?
C7 H7 0.9800 . ?
C5 C6 1.395(2) . ?
C5 C4 1.398(3) . ?
C3 C4 1.395(2) . ?
C3 C1' 1.461(3) . ?
C6 C1" 1.497(2) . ?
C1" H1" 0.9800 . ?
C1" C5" 1.566(2) . ?
C1" C2" 1.526(2) . ?
C5" H5" 0.9800 . ?
C5" C6" 1.528(3) . ?
C5" C4" 1.555(3) . ?
C3' C2' 1.513(3) . ?
C3' C4' 1.529(3) . ?
C3' C5' 1.519(3) . ?
C4 H4 0.9300 . ?
C6" H6" 0.9800 . ?
C6" C7" 1.522(2) . ?
C1' H1' 0.9300 . ?
C1' C2' 1.331(3) . ?
C2' H2' 0.9300 . ?
C7" H7"A 0.9600 . ?
C7" H7"B 0.9600 . ?
C7" H7"C 0.9600 . ?
C4" H4"A 0.9700 . ?
C4" H4"B 0.9700 . ?
C4" C3" 1.533(3) . ?
C4' H4'A 0.9600 . ?
C4' H4'B 0.9600 . ?
C4' H4'C 0.9600 . ?
C2" H2" 0.9800 . ?
C2" C3" 1.522(3) . ?
C5' H5'A 0.9600 . ?
C5' H5'B 0.9600 . ?
C5' H5'C 0.9600 . ?
C3" H3"A 0.9700 . ?
C3" H3"B 0.9700 . ?

loop_
_geom_torsion_atom_site_label_1
_geom_torsion_atom_site_label_2
_geom_torsion_atom_site_label_3
_geom_torsion_atom_site_label_4
_geom_torsion
_geom_torsion_site_symmetry_1
_geom_torsion_site_symmetry_2
_geom_torsion_site_symmetry_3
_geom_torsion_site_symmetry_4
_geom_torsion_publ_flag
O1 C2 C3 C4 -173.95(15) . . . . ?
O1 C2 C3 C1' 8.1(2) . . . . ?
O1 C3' C2' C1' -25.1(3) . . . . ?
O2 C5 C6 C1 -177.59(15) . . . . ?
O2 C5 C6 C1" 4.8(2) . . . . ?
O2 C5 C4 C3 178.70(15) . . . . ?
O3 C2" C3" C4" 78.25(17) . . . . ?
C1 C2 C3 C4 2.1(2) . . . . ?
C1 C2 C3 C1' -175.77(16) . . . . ?
C1 C6 C1" C5" 68.83(19) . . . . ?
C1 C6 C1" C2" -46.9(2) . . . . ?
C2 O1 C3' C2' 42.5(2) . . . . ?
C2 O1 C3' C4' -78.94(18) . . . . ?
C2 O1 C3' C5' 161.85(15) . . . . ?
C2 C1 C7 O4 104.80(18) . . . . ?
C2 C1 C7 O3 -129.57(17) . . . . ?
C2 C1 C6 C5 -1.1(2) . . . . ?
C2 C1 C6 C1" 176.81(15) . . . . ?
C2 C3 C4 C5 -1.2(2) . . . . ?
C2 C3 C1' C2' 10.4(3) . . . . ?
C7 O4 C6" C5" 52.21(19) . . . . ?
C7 O4 C6" C7" 177.27(15) . . . . ?
C7 O3 C2" C1" -3.7(2) . . . . ?
C7 O3 C2" C3" -117.16(16) . . . . ?
C7 C1 C2 O1 -6.7(2) . . . . ?
C7 C1 C2 C3 177.12(16) . . . . ?
C7 C1 C6 C5 -179.34(15) . . . . ?
C7 C1 C6 C1" -1.5(2) . . . . ?
C5 C6 C1" C5" -113.44(18) . . . . ?
C5 C6 C1" C2" 130.80(17) . . . . ?
C3 C1' C2' C3' -0.4(3) . . . . ?
C6 C1 C2 O1 175.13(15) . . . . ?
C6 C1 C2 C3 -1.0(2) . . . . ?
C6 C1 C7 O4 -77.0(2) . . . . ?
C6 C1 C7 O3 48.7(2) . . . . ?
C6 C5 C4 C3 -0.9(2) . . . . ?
C6 C1" C5" C6" -25.0(2) . . . . ?
C6 C1" C5" C4" -148.02(15) . . . . ?
C6 C1" C2" O3 49.85(19) . . . . ?
C6 C1" C2" C3" 166.18(15) . . . . ?
C1" C5" C6" O4 -60.31(17) . . . . ?
C1" C5" C6" C7" 179.10(14) . . . . ?
C1" C5" C4" C3" 3.64(19) . . . . ?
C1" C2" C3" C4" -40.50(18) . . . . ?
C5" C1" C2" O3 -73.71(17) . . . . ?
C5" C1" C2" C3" 42.62(18) . . . . ?
C5" C4" C3" C2" 22.33(19) . . . . ?
C3' O1 C2 C1 147.60(16) . . . . ?
C3' O1 C2 C3 -36.3(2) . . . . ?
C4 C5 C6 C1 2.0(2) . . . . ?
C4 C5 C6 C1" -175.64(16) . . . . ?
C4 C3 C1' C2' -167.35(18) . . . . ?
C6" O4 C7 O3 -85.96(17) . . . . ?
C6" O4 C7 C1 39.9(2) . . . . ?
C6" C5" C4" C3" -119.08(17) . . . . ?
C1' C3 C4 C5 176.54(16) . . . . ?
C4" C5" C6" O4 57.80(18) . . . . ?
C4" C5" C6" C7" -62.79(19) . . . . ?
C4' C3' C2' C1' 94.9(2) . . . . ?
C2" O3 C7 O4 81.41(17) . . . . ?
C2" O3 C7 C1 -44.87(19) . . . . ?
C2" C1" C5" C6" 94.96(16) . . . . ?
C2" C1" C5" C4" -28.09(17) . . . . ?
C5' C3' C2' C1' -140.0(2) . . . . ?
